data_7007628
loop_
_publ_author_name
'El-Kadri, Oussama M'
'Heeg, Mary Jane'
'Winter, Charles H.'

_publ_section_title
;
 Synthesis, structural characterization, and properties of
 chromium(III) complexes containing amidinato ligands and
 eta2-pyrazolato, eta(2)-1,2,4-triazolato, or eta1-tetrazolato ligands.
;
_journal_issue 37
_journal_name_full 'Dalton transactions (Cambridge, England : 2003)'
_journal_page_first 4506
_journal_page_last 4513
_journal_paper_doi 10.1039/b607903b
_journal_year 2006
_chemical_formula_sum 'C25 H49 Cr N6'
_chemical_formula_weight 485.70
_chemical_name_systematic
;
?
;
_space_group_IT_number 14
_symmetry_cell_setting monoclinic
_symmetry_space_group_name_Hall '-P 2yn'
_symmetry_space_group_name_H-M 'P 1 21/n 1'
_atom_sites_solution_hydrogens geom
_atom_sites_solution_primary direct
_atom_sites_solution_secondary difmap
_audit_creation_method SHELXL-97
_cell_angle_alpha 90.00
_cell_angle_beta 95.526(2)
_cell_angle_gamma 90.00
_cell_formula_units_Z 4
_cell_length_a 11.4967(8)
_cell_length_b 16.5226(12)
_cell_length_c 15.3293(10)
_cell_measurement_reflns_used 912
_cell_measurement_temperature 213(2)
_cell_measurement_theta_max 28.0
_cell_measurement_theta_min 2.5
_cell_volume 2898.4(3)
_computing_cell_refinement 'Bruker SAINT'
_computing_data_collection 'Bruker SMART'
_computing_data_reduction 'Bruker SAINT'
_computing_molecular_graphics SHELXTL-Plus
_computing_publication_material SHELXL-97
_computing_structure_refinement 'SHELXL-97 (Sheldrick, 1997)'
_computing_structure_solution 'SHELXS-97 (Sheldrick, 1990)'
_diffrn_ambient_temperature 213(2)
_diffrn_measured_fraction_theta_full 0.917
_diffrn_measured_fraction_theta_max 0.917
_diffrn_measurement_device_type 'Bruker P4/CCD'
_diffrn_measurement_method 'SMART CCD'
_diffrn_radiation_monochromator graphite
_diffrn_radiation_source 'fine-focus sealed tube'
_diffrn_radiation_type MoK\a
_diffrn_radiation_wavelength 0.71073
_diffrn_reflns_av_R_equivalents 0.019
_diffrn_reflns_av_sigmaI/netI 0.0256
_diffrn_reflns_limit_h_max 14
_diffrn_reflns_limit_h_min -14
_diffrn_reflns_limit_k_max 21
_diffrn_reflns_limit_k_min 0
_diffrn_reflns_limit_l_max 20
_diffrn_reflns_limit_l_min 0
_diffrn_reflns_number 15125
_diffrn_reflns_theta_full 28.30
_diffrn_reflns_theta_max 28.30
_diffrn_reflns_theta_min 1.82
_exptl_absorpt_coefficient_mu 0.416
_exptl_absorpt_correction_T_max 0.9214
_exptl_absorpt_correction_T_min 0.8189
_exptl_absorpt_correction_type multi-scan
_exptl_crystal_colour 'dark violet'
_exptl_crystal_density_diffrn 1.113
_exptl_crystal_density_method 'not measured'
_exptl_crystal_description rod
_exptl_crystal_F_000 1060
_exptl_crystal_size_max 0.50
_exptl_crystal_size_mid 0.20
_exptl_crystal_size_min 0.20
_refine_diff_density_max 0.298
_refine_diff_density_min -0.268
_refine_diff_density_rms 0.042
_refine_ls_extinction_method none
_refine_ls_goodness_of_fit_ref 1.027
_refine_ls_hydrogen_treatment mixed
_refine_ls_matrix_type full
_refine_ls_number_parameters 305
_refine_ls_number_reflns 6616
_refine_ls_number_restraints 0
_refine_ls_restrained_S_all 1.027
_refine_ls_R_factor_all 0.0508
_refine_ls_R_factor_gt 0.0343
_refine_ls_shift/su_max 0.007
_refine_ls_shift/su_mean 0.000
_refine_ls_structure_factor_coef Fsqd
_refine_ls_weighting_details 'calc w=1/[\s^2^(Fo^2^)+(0.0474P)^2^+0.9463P] where P=(Fo^2^+2Fc^2^)/3'
_refine_ls_weighting_scheme calc
_refine_ls_wR_factor_gt 0.0917
_refine_ls_wR_factor_ref 0.0991
_reflns_number_gt 5163
_reflns_number_total 6616
_reflns_threshold_expression >2sigma(I)
_cod_data_source_file b607903b.txt
_cod_data_source_block crou_(5)
_cod_depositor_comments
;
The following automatic conversions were performed:
'_exptl_absorpt_correction_type' value 'Multi-scan' changed to
'multi-scan' according to
'/home/saulius/struct/CIF-dictionaries/cif_core.dic' dictionary named
'cif_core.dic' version 2.4.1 from 2010-06-29.

Automatic conversion script
Id: cif_fix_enum 1527 2010-12-29 10:47:43Z saulius 
;
_cod_original_sg_symbol_H-M P21/n
_cod_database_code 7007628

loop_
_symmetry_equiv_pos_as_xyz
'x, y, z'
'-x+1/2, y+1/2, -z+1/2'
'-x, -y, -z'
'x-1/2, -y-1/2, z-1/2'

loop_
_atom_site_label
_atom_site_type_symbol
_atom_site_fract_x
_atom_site_fract_y
_atom_site_fract_z
_atom_site_U_iso_or_equiv
_atom_site_adp_type
_atom_site_occupancy
_atom_site_symmetry_multiplicity
_atom_site_calc_flag
_atom_site_refinement_flags
_atom_site_disorder_assembly
_atom_site_disorder_group
Cr1 Cr 0.036436(19) 0.239501(13) 0.272013(15) 0.02398(8) Uani 1 1 d . . .
N1 N 0.20964(10) 0.24557(7) 0.25104(8) 0.0278(3) Uani 1 1 d . . .
N2 N 0.13335(11) 0.31524(8) 0.35206(8) 0.0298(3) Uani 1 1 d . . .
C1 C 0.23265(13) 0.29157(9) 0.32148(10) 0.0282(3) Uani 1 1 d . . .
C2 C 0.35348(14) 0.31364(11) 0.36238(12) 0.0401(4) Uani 1 1 d . . .
H2A H 0.4069 0.2694 0.3545 0.048 Uiso 1 1 calc R . .
H2B H 0.3508 0.3238 0.4245 0.048 Uiso 1 1 calc R . .
H2C H 0.3803 0.3619 0.3344 0.048 Uiso 1 1 calc R . .
C3 C 0.29430(14) 0.20053(10) 0.20280(11) 0.0347(4) Uani 1 1 d . . .
C4 C 0.39052(16) 0.25541(12) 0.17226(13) 0.0465(4) Uani 1 1 d . . .
H4A H 0.3553 0.3034 0.1446 0.056 Uiso 1 1 calc R . .
H4B H 0.4332 0.2263 0.1305 0.056 Uiso 1 1 calc R . .
H4C H 0.4437 0.2711 0.2224 0.056 Uiso 1 1 calc R . .
C5 C 0.22523(17) 0.16651(12) 0.12055(12) 0.0461(4) Uani 1 1 d . . .
H5A H 0.1641 0.1310 0.1375 0.055 Uiso 1 1 calc R . .
H5B H 0.2774 0.1363 0.0866 0.055 Uiso 1 1 calc R . .
H5C H 0.1905 0.2107 0.0855 0.055 Uiso 1 1 calc R . .
C6 C 0.34817(17) 0.12944(11) 0.25705(13) 0.0492(5) Uani 1 1 d . . .
H6A H 0.3925 0.1500 0.3094 0.059 Uiso 1 1 calc R . .
H6B H 0.3996 0.0992 0.2225 0.059 Uiso 1 1 calc R . .
H6C H 0.2865 0.0942 0.2735 0.059 Uiso 1 1 calc R . .
C7 C 0.11917(15) 0.37155(10) 0.42464(11) 0.0359(4) Uani 1 1 d . . .
C8 C 0.1478(2) 0.33002(14) 0.51333(12) 0.0568(5) Uani 1 1 d . . .
H8A H 0.1028 0.2805 0.5151 0.068 Uiso 1 1 calc R . .
H8B H 0.1283 0.3659 0.5598 0.068 Uiso 1 1 calc R . .
H8C H 0.2305 0.3173 0.5213 0.068 Uiso 1 1 calc R . .
C9 C 0.1919(2) 0.44913(11) 0.41955(14) 0.0534(5) Uani 1 1 d . . .
H9A H 0.2738 0.4368 0.4348 0.064 Uiso 1 1 calc R . .
H9B H 0.1664 0.4889 0.4602 0.064 Uiso 1 1 calc R . .
H9C H 0.1814 0.4706 0.3604 0.064 Uiso 1 1 calc R . .
C10 C -0.00907(18) 0.39630(14) 0.41662(16) 0.0645(6) Uani 1 1 d . . .
H10A H -0.0281 0.4241 0.3614 0.077 Uiso 1 1 calc R . .
H10B H -0.0231 0.4321 0.4646 0.077 Uiso 1 1 calc R . .
H10C H -0.0576 0.3484 0.4187 0.077 Uiso 1 1 calc R . .
N3 N -0.13640(11) 0.25781(7) 0.29040(8) 0.0293(3) Uani 1 1 d . . .
N4 N -0.04789(11) 0.32142(7) 0.19072(8) 0.0286(3) Uani 1 1 d . . .
C11 C -0.15091(13) 0.30515(9) 0.22033(10) 0.0283(3) Uani 1 1 d . . .
C12 C -0.26712(14) 0.33668(11) 0.17915(12) 0.0403(4) Uani 1 1 d . . .
H12A H -0.3274 0.2966 0.1855 0.048 Uiso 1 1 calc R . .
H12B H -0.2618 0.3473 0.1174 0.048 Uiso 1 1 calc R . .
H12C H -0.2866 0.3864 0.2082 0.048 Uiso 1 1 calc R . .
C13 C -0.22949(14) 0.21927(11) 0.33626(11) 0.0382(4) Uani 1 1 d . . .
C14 C -0.31433(16) 0.28180(13) 0.36868(13) 0.0488(5) Uani 1 1 d . . .
H14A H -0.2703 0.3239 0.4013 0.059 Uiso 1 1 calc R . .
H14B H -0.3658 0.2554 0.4064 0.059 Uiso 1 1 calc R . .
H14C H -0.3604 0.3056 0.3188 0.059 Uiso 1 1 calc R . .
C15 C -0.29598(18) 0.15501(12) 0.27899(15) 0.0551(5) Uani 1 1 d . . .
H15A H -0.3364 0.1807 0.2278 0.066 Uiso 1 1 calc R . .
H15B H -0.3523 0.1283 0.3124 0.066 Uiso 1 1 calc R . .
H15C H -0.2412 0.1153 0.2605 0.066 Uiso 1 1 calc R . .
C16 C -0.16940(18) 0.17731(15) 0.41749(14) 0.0602(6) Uani 1 1 d . . .
H16A H -0.1192 0.1345 0.3995 0.072 Uiso 1 1 calc R . .
H16B H -0.2281 0.1544 0.4517 0.072 Uiso 1 1 calc R . .
H16C H -0.1229 0.2164 0.4528 0.072 Uiso 1 1 calc R . .
C17 C -0.02430(14) 0.37850(9) 0.12056(10) 0.0326(3) Uani 1 1 d . . .
C18 C -0.08458(18) 0.46093(10) 0.12902(14) 0.0489(5) Uani 1 1 d . . .
H18A H -0.1678 0.4553 0.1126 0.059 Uiso 1 1 calc R . .
H18B H -0.0521 0.4999 0.0907 0.059 Uiso 1 1 calc R . .
H18C H -0.0718 0.4796 0.1892 0.059 Uiso 1 1 calc R . .
C19 C 0.10701(15) 0.39440(11) 0.12945(13) 0.0457(4) Uani 1 1 d . . .
H19A H 0.1300 0.4188 0.1860 0.055 Uiso 1 1 calc R . .
H19B H 0.1261 0.4308 0.0833 0.055 Uiso 1 1 calc R . .
H19C H 0.1484 0.3437 0.1247 0.055 Uiso 1 1 calc R . .
C20 C -0.05839(18) 0.34101(12) 0.03042(11) 0.0478(4) Uani 1 1 d . . .
H20A H -0.0172 0.2902 0.0257 0.057 Uiso 1 1 calc R . .
H20B H -0.0376 0.3778 -0.0149 0.057 Uiso 1 1 calc R . .
H20C H -0.1420 0.3313 0.0233 0.057 Uiso 1 1 calc R . .
N5 N 0.05800(11) 0.12480(8) 0.31865(9) 0.0325(3) Uani 1 1 d . . .
N6 N 0.00338(12) 0.12070(8) 0.23559(9) 0.0341(3) Uani 1 1 d . . .
C21 C 0.07241(15) 0.04953(10) 0.35048(12) 0.0388(4) Uani 1 1 d . . .
C22 C 0.02523(17) -0.00397(11) 0.28731(14) 0.0500(5) Uani 1 1 d . . .
H22 H 0.0224 -0.0607 0.2918 0.060 Uiso 1 1 calc R . .
C23 C -0.01727(16) 0.04286(10) 0.21579(13) 0.0436(4) Uani 1 1 d . . .
C24 C 0.13236(18) 0.03526(13) 0.44017(14) 0.0563(5) Uani 1 1 d . . .
H24A H 0.2153 0.0460 0.4399 0.068 Uiso 1 1 calc R . .
H24B H 0.1209 -0.0205 0.4571 0.068 Uiso 1 1 calc R . .
H24C H 0.0998 0.0711 0.4816 0.068 Uiso 1 1 calc R . .
C25 C -0.0764(2) 0.01901(14) 0.12824(16) 0.0695(7) Uani 1 1 d . . .
H25A H -0.1591 0.0110 0.1329 0.083 Uiso 1 1 calc R . .
H25B H -0.0424 -0.0309 0.1091 0.083 Uiso 1 1 calc R . .
H25C H -0.0659 0.0615 0.0860 0.083 Uiso 1 1 calc R . .

loop_
_atom_site_aniso_label
_atom_site_aniso_U_11
_atom_site_aniso_U_22
_atom_site_aniso_U_33
_atom_site_aniso_U_23
_atom_site_aniso_U_13
_atom_site_aniso_U_12
Cr1 0.02322(12) 0.02278(12) 0.02612(13) 0.00016(9) 0.00321(9) 0.00062(9)
N1 0.0242(6) 0.0295(6) 0.0303(7) -0.0014(5) 0.0059(5) 0.0023(5)
N2 0.0274(6) 0.0307(6) 0.0316(7) -0.0061(5) 0.0039(5) -0.0008(5)
C1 0.0277(7) 0.0263(7) 0.0304(8) 0.0030(6) 0.0026(6) -0.0010(6)
C2 0.0296(8) 0.0500(10) 0.0403(10) -0.0023(8) 0.0018(7) -0.0060(7)
C3 0.0310(8) 0.0375(8) 0.0368(9) -0.0023(7) 0.0100(7) 0.0073(7)
C4 0.0359(9) 0.0593(12) 0.0469(11) -0.0011(9) 0.0179(8) 0.0013(8)
C5 0.0459(10) 0.0517(11) 0.0423(10) -0.0144(8) 0.0121(8) 0.0068(8)
C6 0.0485(11) 0.0451(10) 0.0552(12) 0.0017(9) 0.0117(9) 0.0184(8)
C7 0.0389(9) 0.0344(8) 0.0348(9) -0.0099(7) 0.0057(7) -0.0014(7)
C8 0.0710(14) 0.0674(14) 0.0337(10) -0.0005(9) 0.0144(10) -0.0060(11)
C9 0.0709(14) 0.0326(9) 0.0576(12) -0.0121(8) 0.0117(10) -0.0067(9)
C10 0.0494(12) 0.0721(14) 0.0719(15) -0.0428(12) 0.0055(10) 0.0129(10)
N3 0.0244(6) 0.0325(7) 0.0316(7) 0.0038(5) 0.0056(5) -0.0007(5)
N4 0.0284(6) 0.0272(6) 0.0306(7) 0.0058(5) 0.0051(5) 0.0021(5)
C11 0.0266(7) 0.0268(7) 0.0313(8) -0.0013(6) 0.0017(6) 0.0013(6)
C12 0.0305(8) 0.0479(10) 0.0420(10) 0.0093(8) 0.0017(7) 0.0064(7)
C13 0.0299(8) 0.0465(10) 0.0397(9) 0.0098(7) 0.0110(7) -0.0019(7)
C14 0.0328(9) 0.0699(13) 0.0459(11) 0.0015(9) 0.0151(8) 0.0033(9)
C15 0.0467(11) 0.0493(11) 0.0714(14) 0.0029(10) 0.0170(10) -0.0153(9)
C16 0.0445(11) 0.0840(16) 0.0549(12) 0.0356(11) 0.0195(9) 0.0068(10)
C17 0.0369(8) 0.0279(8) 0.0334(8) 0.0068(6) 0.0047(7) -0.0005(6)
C18 0.0591(12) 0.0288(8) 0.0595(12) 0.0112(8) 0.0095(10) 0.0047(8)
C19 0.0415(10) 0.0462(10) 0.0502(11) 0.0178(8) 0.0090(8) -0.0065(8)
C20 0.0593(12) 0.0523(11) 0.0328(9) 0.0031(8) 0.0085(9) -0.0052(9)
N5 0.0331(7) 0.0282(6) 0.0357(7) 0.0041(5) 0.0009(6) 0.0005(5)
N6 0.0366(7) 0.0279(7) 0.0369(8) -0.0014(5) -0.0010(6) 0.0002(5)
C21 0.0338(8) 0.0328(8) 0.0502(10) 0.0117(7) 0.0057(8) 0.0035(7)
C22 0.0510(11) 0.0240(8) 0.0745(14) 0.0050(8) 0.0046(10) 0.0006(7)
C23 0.0422(10) 0.0301(8) 0.0577(12) -0.0080(8) 0.0009(8) -0.0020(7)
C24 0.0514(12) 0.0590(12) 0.0578(13) 0.0242(10) 0.0016(10) 0.0090(10)
C25 0.0796(16) 0.0499(12) 0.0745(15) -0.0203(11) -0.0150(13) -0.0048(11)

loop_
_atom_type_symbol
_atom_type_description
_atom_type_scat_dispersion_real
_atom_type_scat_dispersion_imag
_atom_type_scat_source
C C 0.0033 0.0016 'International Tables Vol C Tables 4.2.6.8 and 6.1.1.4'
H H 0.0000 0.0000 'International Tables Vol C Tables 4.2.6.8 and 6.1.1.4'
N N 0.0061 0.0033 'International Tables Vol C Tables 4.2.6.8 and 6.1.1.4'
Cr Cr 0.3209 0.6236 'International Tables Vol C Tables 4.2.6.8 and 6.1.1.4'

loop_
_geom_angle_atom_site_label_1
_geom_angle_atom_site_label_2
_geom_angle_atom_site_label_3
_geom_angle
_geom_angle_site_symmetry_1
_geom_angle_site_symmetry_3
_geom_angle_publ_flag
N2 Cr1 N4 99.44(5) . . ?
N2 Cr1 N5 108.89(5) . . ?
N4 Cr1 N5 151.12(5) . . ?
N2 Cr1 N1 64.91(5) . . ?
N4 Cr1 N1 106.61(5) . . ?
N5 Cr1 N1 90.77(5) . . ?
N2 Cr1 N3 108.10(5) . . ?
N4 Cr1 N3 64.77(5) . . ?
N5 Cr1 N3 100.12(5) . . ?
N1 Cr1 N3 168.69(5) . . ?
N2 Cr1 N6 146.33(5) . . ?
N4 Cr1 N6 113.85(5) . . ?
N5 Cr1 N6 38.93(5) . . ?
N1 Cr1 N6 99.22(5) . . ?
N3 Cr1 N6 91.25(5) . . ?
N2 Cr1 C1 32.72(5) . . ?
N4 Cr1 C1 109.04(5) . . ?
N5 Cr1 C1 98.06(5) . . ?
N1 Cr1 C1 32.54(5) . . ?
N3 Cr1 C1 140.76(5) . . ?
N6 Cr1 C1 123.63(5) . . ?
N2 Cr1 C11 109.67(5) . . ?
N4 Cr1 C11 32.66(5) . . ?
N5 Cr1 C11 126.50(5) . . ?
N1 Cr1 C11 139.25(5) . . ?
N3 Cr1 C11 32.42(5) . . ?
N6 Cr1 C11 101.44(5) . . ?
C1 Cr1 C11 133.52(5) . . ?
C1 N1 C3 127.33(13) . . ?
C1 N1 Cr1 91.20(9) . . ?
C3 N1 Cr1 138.58(10) . . ?
C1 N2 C7 127.74(13) . . ?
C1 N2 Cr1 92.62(9) . . ?
C7 N2 Cr1 139.38(10) . . ?
N1 C1 N2 110.11(13) . . ?
N1 C1 C2 125.37(14) . . ?
N2 C1 C2 124.52(14) . . ?
N1 C1 Cr1 56.26(7) . . ?
N2 C1 Cr1 54.65(7) . . ?
C2 C1 Cr1 171.30(11) . . ?
N1 C3 C5 106.41(13) . . ?
N1 C3 C6 111.41(13) . . ?
C5 C3 C6 108.39(15) . . ?
N1 C3 C4 112.51(13) . . ?
C5 C3 C4 107.27(15) . . ?
C6 C3 C4 110.59(15) . . ?
N2 C7 C10 106.59(13) . . ?
N2 C7 C8 110.99(14) . . ?
C10 C7 C8 108.42(17) . . ?
N2 C7 C9 112.87(14) . . ?
C10 C7 C9 107.41(16) . . ?
C8 C7 C9 110.33(15) . . ?
C11 N3 C13 126.74(13) . . ?
C11 N3 Cr1 91.35(9) . . ?
C13 N3 Cr1 138.99(10) . . ?
C11 N4 C17 127.42(13) . . ?
C11 N4 Cr1 92.53(9) . . ?
C17 N4 Cr1 140.00(10) . . ?
N3 C11 N4 110.33(13) . . ?
N3 C11 C12 125.29(14) . . ?
N4 C11 C12 124.39(14) . . ?
N3 C11 Cr1 56.22(7) . . ?
N4 C11 Cr1 54.81(7) . . ?
C12 C11 Cr1 172.26(12) . . ?
N3 C13 C16 106.91(14) . . ?
N3 C13 C15 111.67(14) . . ?
C16 C13 C15 108.24(17) . . ?
N3 C13 C14 112.04(14) . . ?
C16 C13 C14 107.00(16) . . ?
C15 C13 C14 110.72(15) . . ?
N4 C17 C19 107.14(13) . . ?
N4 C17 C20 110.51(13) . . ?
C19 C17 C20 108.40(15) . . ?
N4 C17 C18 112.85(14) . . ?
C19 C17 C18 106.85(14) . . ?
C20 C17 C18 110.86(15) . . ?
C21 N5 N6 108.83(13) . . ?
C21 N5 Cr1 179.25(13) . . ?
N6 N5 Cr1 71.88(8) . . ?
C23 N6 N5 108.36(13) . . ?
C23 N6 Cr1 177.44(13) . . ?
N5 N6 Cr1 69.20(7) . . ?
N5 C21 C22 108.16(15) . . ?
N5 C21 C24 120.70(17) . . ?
C22 C21 C24 131.13(17) . . ?
C21 C22 C23 106.30(15) . . ?
N6 C23 C22 108.34(16) . . ?
N6 C23 C25 120.78(17) . . ?
C22 C23 C25 130.88(18) . . ?

loop_
_geom_bond_atom_site_label_1
_geom_bond_atom_site_label_2
_geom_bond_distance
_geom_bond_site_symmetry_2
_geom_bond_publ_flag
Cr1 N2 2.0124(12) . ?
Cr1 N4 2.0229(12) . ?
Cr1 N5 2.0322(13) . ?
Cr1 N1 2.0499(12) . ?
Cr1 N3 2.0560(13) . ?
Cr1 N6 2.0660(13) . ?
Cr1 C1 2.4646(15) . ?
Cr1 C11 2.4728(15) . ?
N1 C1 1.3261(19) . ?
N1 C3 1.4786(19) . ?
N2 C1 1.3337(19) . ?
N2 C7 1.4714(19) . ?
C1 C2 1.513(2) . ?
C3 C5 1.531(2) . ?
C3 C6 1.535(2) . ?
C3 C4 1.538(2) . ?
C7 C10 1.524(3) . ?
C7 C8 1.530(3) . ?
C7 C9 1.537(2) . ?
N3 C11 1.3262(19) . ?
N3 C13 1.4799(19) . ?
N4 C11 1.3358(19) . ?
N4 C17 1.4752(19) . ?
C11 C12 1.514(2) . ?
C13 C16 1.531(2) . ?
C13 C15 1.534(3) . ?
C13 C14 1.536(3) . ?
C17 C19 1.525(2) . ?
C17 C20 1.530(2) . ?
C17 C18 1.539(2) . ?
N5 C21 1.341(2) . ?
N5 N6 1.3660(19) . ?
N6 C23 1.337(2) . ?
C21 C22 1.383(3) . ?
C21 C24 1.496(3) . ?
C22 C23 1.391(3) . ?
C23 C25 1.497(3) . ?
